data_4081126
loop_
_publ_author_name
'Lisena, J\'er\^ome'
'Monot, Julien'
'Mallet-Ladeira, Sonia'
'Martin-Vaca, Blanca'
'Bourissou, Didier'

_publ_section_title
;
 Influence of the Ligand Backbone in Pincer Complexes: Indenediide-,
 Indolyl-, and Indenyl-Based SCS Palladium Complexes
;
_journal_issue 15
_journal_name_full Organometallics
_journal_page_first 4301
_journal_paper_doi 10.1021/om400464j
_journal_volume 32
_journal_year 2013
_chemical_compound_source 'synthesis as described'
_chemical_formula_moiety 'C34 H27 N2 P2 Pd S2, B F4'
_chemical_formula_sum 'C34 H27 B F4 N2 P2 Pd S2'
_chemical_formula_weight 782.87
_chemical_name_systematic
;
 ?
;
_space_group_IT_number 14
_symmetry_cell_setting monoclinic
_symmetry_Int_Tables_number 14
_symmetry_space_group_name_Hall '-P 2yn'
_symmetry_space_group_name_H-M 'P 1 21/n 1'
_atom_sites_solution_hydrogens geom
_atom_sites_solution_primary direct
_atom_sites_solution_secondary difmap
_cell_angle_alpha 90
_cell_angle_beta 93.015(2)
_cell_angle_gamma 90
_cell_formula_units_Z 4
_cell_length_a 14.2556(10)
_cell_length_b 8.9089(7)
_cell_length_c 26.4797(19)
_cell_measurement_reflns_used 6671
_cell_measurement_temperature 193(2)
_cell_measurement_theta_max 27.08
_cell_measurement_theta_min 2.65
_cell_measurement_wavelength 0.71073
_cell_volume 3358.3(4)
_computing_cell_refinement 'APEX2 and SAINT (Bruker, 2008)'
_computing_data_collection 'APEX2 (Bruker, 2008)'
_computing_data_reduction 'SAINT (Bruker, 2008)'
_computing_molecular_graphics 'Ortep-3 for Windows (Farrugia, 1997)'
_computing_publication_material 'WinGX publication routines (Farrugia, 1999)'
_computing_structure_refinement 'SHELXL-97 (Sheldrick, 2008)'
_computing_structure_solution 'SHELXS-97 (Sheldrick, 2008)'
_diffrn_ambient_temperature 193(2)
_diffrn_measured_fraction_theta_full 0.997
_diffrn_measured_fraction_theta_max 0.997
_diffrn_measurement_device_type 'Bruker Kappa APEX II Quazar'
_diffrn_measurement_method 'phi and omega scans'
_diffrn_radiation_monochromator 'multilayer optics'
_diffrn_radiation_probe x-ray
_diffrn_radiation_source 'microfocus sealed tube'
_diffrn_radiation_type MoK\a
_diffrn_radiation_wavelength 0.71073
_diffrn_reflns_av_R_equivalents 0.0557
_diffrn_reflns_av_unetI/netI 0.0598
_diffrn_reflns_limit_h_max 18
_diffrn_reflns_limit_h_min -18
_diffrn_reflns_limit_k_max 11
_diffrn_reflns_limit_k_min -11
_diffrn_reflns_limit_l_max 32
_diffrn_reflns_limit_l_min -34
_diffrn_reflns_number 32342
_diffrn_reflns_theta_full 27.73
_diffrn_reflns_theta_max 27.73
_diffrn_reflns_theta_min 1.54
_diffrn_standards_decay_% 0
_diffrn_standards_interval_count 0
_diffrn_standards_interval_time 0
_diffrn_standards_number 0
_exptl_absorpt_coefficient_mu 0.822
_exptl_absorpt_correction_T_max 0.9371
_exptl_absorpt_correction_T_min 0.8880
_exptl_absorpt_correction_type multi-scan
_exptl_absorpt_process_details '(SADABS; Bruker, 2008)'
_exptl_crystal_colour yellow
_exptl_crystal_density_diffrn 1.548
_exptl_crystal_density_method 'not measured'
_exptl_crystal_description block
_exptl_crystal_F_000 1576
_exptl_crystal_size_max 0.2
_exptl_crystal_size_mid 0.12
_exptl_crystal_size_min 0.08
_refine_diff_density_max 0.471
_refine_diff_density_min -0.424
_refine_diff_density_rms 0.099
_refine_ls_extinction_method none
_refine_ls_goodness_of_fit_ref 1.028
_refine_ls_hydrogen_treatment constr
_refine_ls_matrix_type full
_refine_ls_number_parameters 489
_refine_ls_number_reflns 7875
_refine_ls_number_restraints 260
_refine_ls_restrained_S_all 1.014
_refine_ls_R_factor_all 0.0773
_refine_ls_R_factor_gt 0.0413
_refine_ls_shift/su_max 0.001
_refine_ls_shift/su_mean 0
_refine_ls_structure_factor_coef Fsqd
_refine_ls_weighting_details 'calc w=1/[\s^2^(Fo^2^)+(0.0404P)^2^+2.5329P] where P=(Fo^2^+2Fc^2^)/3'
_refine_ls_weighting_scheme calc
_refine_ls_wR_factor_gt 0.0832
_refine_ls_wR_factor_ref 0.1023
_reflns_number_gt 5487
_reflns_number_total 7875
_reflns_threshold_expression >2sigma(I)
_cod_data_source_file om400464j_si_002.cif
_cod_data_source_block 2
_cod_original_sg_symbol_H-M 'P 21/n'
_cod_database_code 4081126

loop_
_symmetry_equiv_pos_as_xyz
'x, y, z'
'-x+1/2, y+1/2, -z+1/2'
'-x, -y, -z'
'x-1/2, -y-1/2, z-1/2'

loop_
_atom_site_label
_atom_site_type_symbol
_atom_site_fract_x
_atom_site_fract_y
_atom_site_fract_z
_atom_site_U_iso_or_equiv
_atom_site_adp_type
_atom_site_occupancy
_atom_site_symmetry_multiplicity
_atom_site_calc_flag
_atom_site_refinement_flags
_atom_site_disorder_assembly
_atom_site_disorder_group
C1 C 0.0007(2) 0.7639(4) 0.15171(11) 0.0257(7) Uani 1 1 d D . .
N1 N 0.0146(14) 0.855(2) 0.1969(5) 0.0233(16) Uani 0.544(11) 1 d PDU A 1
C2 C 0.0846(15) 0.729(3) 0.1367(7) 0.0259(16) Uani 0.544(11) 1 d PDU A 1
C3 C 0.1572(11) 0.8108(15) 0.1673(5) 0.0264(13) Uani 0.544(11) 1 d PU A 1
C4 C 0.2567(7) 0.8231(11) 0.1676(3) 0.0309(14) Uani 0.544(11) 1 d PU A 1
H4 H 0.291 0.7714 0.1431 0.037 Uiso 0.544(11) 1 calc PR A 1
C5 C 0.3024(6) 0.9104(11) 0.2035(4) 0.0315(15) Uani 0.544(11) 1 d PU A 1
H5 H 0.3689 0.9177 0.2045 0.038 Uiso 0.544(11) 1 calc PR A 1
C6 C 0.2524(6) 0.9883(11) 0.2385(3) 0.0315(14) Uani 0.544(11) 1 d PU A 1
H6 H 0.2858 1.0495 0.2627 0.038 Uiso 0.544(11) 1 calc PR A 1
C7 C 0.1555(6) 0.9802(12) 0.2395(4) 0.0290(14) Uani 0.544(11) 1 d PU A 1
H7 H 0.1223 1.0351 0.2636 0.035 Uiso 0.544(11) 1 calc PR A 1
C8 C 0.1097(9) 0.8904(15) 0.2045(5) 0.0243(13) Uani 0.544(11) 1 d PU A 1
C2' C 0.017(2) 0.858(3) 0.1888(7) 0.0234(17) Uani 0.456(11) 1 d PDU A 2
N1' N 0.0898(14) 0.725(3) 0.1298(7) 0.0258(17) Uani 0.456(11) 1 d PDU A 2
C3' C 0.1210(10) 0.8711(17) 0.1982(6) 0.0245(13) Uani 0.456(11) 1 d PU A 2
C4' C 0.1806(8) 0.9530(14) 0.2338(4) 0.0285(14) Uani 0.456(11) 1 d PU A 2
H4' H 0.1553 1.0103 0.2602 0.034 Uiso 0.456(11) 1 calc PR A 2
C5' C 0.2767(7) 0.9451(13) 0.2281(4) 0.0299(15) Uani 0.456(11) 1 d PU A 2
H5' H 0.3181 0.9992 0.2508 0.036 Uiso 0.456(11) 1 calc PR A 2
C6' C 0.3134(7) 0.8612(14) 0.1906(4) 0.0315(15) Uani 0.456(11) 1 d PU A 2
H6' H 0.3796 0.8587 0.1881 0.038 Uiso 0.456(11) 1 calc PR A 2
C7' C 0.2581(8) 0.7805(13) 0.1563(4) 0.0298(15) Uani 0.456(11) 1 d PU A 2
H7' H 0.2847 0.7213 0.1309 0.036 Uiso 0.456(11) 1 calc PR A 2
C8' C 0.1627(13) 0.7890(18) 0.1604(6) 0.0261(14) Uani 0.456(11) 1 d PU A 2
C9 C -0.0721(2) 1.1112(4) 0.23477(13) 0.0284(7) Uani 1 1 d . A .
C10 C -0.0743(2) 1.1746(4) 0.28258(14) 0.0365(9) Uani 1 1 d . . .
H10 H -0.0781 1.1126 0.3116 0.044 Uiso 1 1 calc R . .
C11 C -0.0707(3) 1.3290(5) 0.28750(18) 0.0504(11) Uani 1 1 d . . .
H11 H -0.0719 1.3736 0.32 0.06 Uiso 1 1 calc R . .
C12 C -0.0654(3) 1.4174(5) 0.2457(2) 0.0596(13) Uani 1 1 d . . .
H12 H -0.0642 1.5234 0.2494 0.072 Uiso 1 1 calc R . .
C13 C -0.0619(3) 1.3553(5) 0.1982(2) 0.0599(13) Uani 1 1 d . . .
H13 H -0.0571 1.4182 0.1695 0.072 Uiso 1 1 calc R . .
C14 C -0.0653(3) 1.2013(5) 0.19246(15) 0.0452(10) Uani 1 1 d . . .
H14 H -0.0629 1.1576 0.1598 0.054 Uiso 1 1 calc R . .
C15 C -0.0836(2) 0.8217(4) 0.28506(12) 0.0279(7) Uani 1 1 d . A .
C16 C -0.1704(3) 0.7940(5) 0.30500(14) 0.0436(10) Uani 1 1 d . . .
H16 H -0.2266 0.8253 0.2872 0.052 Uiso 1 1 calc R . .
C17 C -0.1745(3) 0.7208(5) 0.35079(15) 0.0517(11) Uani 1 1 d . . .
H17 H -0.2337 0.7027 0.3645 0.062 Uiso 1 1 calc R . .
C18 C -0.0939(3) 0.6740(5) 0.37665(15) 0.0510(11) Uani 1 1 d . . .
H18 H -0.0974 0.6224 0.4079 0.061 Uiso 1 1 calc R . .
C19 C -0.0086(3) 0.7015(5) 0.35744(16) 0.0559(12) Uani 1 1 d . . .
H19 H 0.0472 0.6699 0.3756 0.067 Uiso 1 1 calc R . .
C20 C -0.0031(3) 0.7754(5) 0.31154(14) 0.0439(10) Uani 1 1 d . . .
H20 H 0.0565 0.794 0.2984 0.053 Uiso 1 1 calc R . .
C21 C 0.1257(3) 0.7505(4) 0.02790(12) 0.0374(9) Uani 1 1 d . A .
C22 C 0.0593(3) 0.8126(5) -0.00686(14) 0.0522(11) Uani 1 1 d . . .
H22 H -0.0051 0.7864 -0.0058 0.063 Uiso 1 1 calc R . .
C23 C 0.0885(4) 0.9132(6) -0.04303(16) 0.0685(16) Uani 1 1 d . . .
H23 H 0.044 0.9553 -0.067 0.082 Uiso 1 1 calc R . .
C24 C 0.1816(4) 0.9515(6) -0.04412(16) 0.0685(16) Uani 1 1 d . . .
H24 H 0.2008 1.0207 -0.0688 0.082 Uiso 1 1 calc R . .
C25 C 0.2474(4) 0.8920(5) -0.01024(15) 0.0567(12) Uani 1 1 d . . .
H25 H 0.3116 0.9198 -0.0115 0.068 Uiso 1 1 calc R . .
C26 C 0.2197(3) 0.7910(5) 0.02576(14) 0.0439(10) Uani 1 1 d . . .
H26 H 0.2652 0.749 0.0492 0.053 Uiso 1 1 calc R . .
C27 C 0.1652(2) 0.4702(4) 0.08441(12) 0.0316(8) Uani 1 1 d . A .
C28 C 0.2118(3) 0.4131(5) 0.04401(14) 0.0427(10) Uani 1 1 d . . .
H28 H 0.212 0.468 0.0132 0.051 Uiso 1 1 calc R . .
C29 C 0.2582(3) 0.2762(5) 0.04822(17) 0.0522(11) Uani 1 1 d . . .
H29 H 0.2895 0.2374 0.0202 0.063 Uiso 1 1 calc R . .
C30 C 0.2589(3) 0.1973(5) 0.09238(18) 0.0541(11) Uani 1 1 d . . .
H30 H 0.2903 0.1034 0.0951 0.065 Uiso 1 1 calc R . .
C31 C 0.2142(3) 0.2539(6) 0.13300(19) 0.0643(14) Uani 1 1 d . . .
H31 H 0.2158 0.1994 0.1639 0.077 Uiso 1 1 calc R . .
C32 C 0.1666(3) 0.3899(5) 0.12939(15) 0.0525(11) Uani 1 1 d . . .
H32 H 0.1352 0.4278 0.1575 0.063 Uiso 1 1 calc R . .
C33 C -0.3148(3) 0.5668(4) 0.07461(14) 0.0370(9) Uani 1 1 d . A .
C34 C -0.3963(3) 0.4976(5) 0.04861(17) 0.0562(12) Uani 1 1 d . . .
H34A H -0.4195 0.5626 0.0208 0.084 Uiso 1 1 calc R . .
H34B H -0.4459 0.4835 0.0725 0.084 Uiso 1 1 calc R . .
H34C H -0.3784 0.3999 0.035 0.084 Uiso 1 1 calc R . .
N2 N -0.2495(2) 0.6184(4) 0.09330(11) 0.0371(7) Uani 1 1 d . . .
P1 P -0.08025(6) 0.91289(10) 0.22483(3) 0.02568(19) Uani 1 1 d . . .
P2 P 0.08817(6) 0.62865(11) 0.07743(3) 0.0312(2) Uani 1 1 d . . .
S1 S -0.19243(6) 0.85806(12) 0.17933(3) 0.0361(2) Uani 1 1 d . A .
S2 S -0.04486(7) 0.55506(13) 0.06526(4) 0.0460(3) Uani 1 1 d . A .
Pd1 Pd -0.121513(17) 0.69819(3) 0.123384(9) 0.02755(8) Uani 1 1 d . A .
B1 B 0.4727(5) 0.8126(8) 0.0673(3) 0.077(2) Uani 1 1 d . . .
F1 F 0.5651(2) 0.8296(4) 0.08047(16) 0.1243(16) Uani 1 1 d . . .
F2 F 0.4207(2) 0.9335(4) 0.07780(15) 0.1130(13) Uani 1 1 d . . .
F3 F 0.4381(3) 0.6914(6) 0.0941(2) 0.160(2) Uani 1 1 d . . .
F4 F 0.4620(2) 0.7726(4) 0.01797(13) 0.1065(12) Uani 1 1 d . . .

loop_
_atom_site_aniso_label
_atom_site_aniso_U_11
_atom_site_aniso_U_22
_atom_site_aniso_U_33
_atom_site_aniso_U_23
_atom_site_aniso_U_13
_atom_site_aniso_U_12
C1 0.0304(16) 0.0217(18) 0.0245(16) -0.0006(14) -0.0026(13) 0.0048(15)
N1 0.031(2) 0.026(2) 0.013(4) -0.003(3) 0.002(3) 0.000(2)
C2 0.030(3) 0.035(3) 0.013(4) -0.004(3) 0.001(3) 0.006(2)
C3 0.0289(19) 0.033(3) 0.017(3) -0.003(2) 0.000(2) 0.004(2)
C4 0.031(2) 0.039(3) 0.023(3) -0.009(2) 0.001(2) 0.003(2)
C5 0.031(2) 0.038(3) 0.025(3) -0.012(3) 0.000(2) 0.004(3)
C6 0.033(3) 0.038(3) 0.024(3) -0.009(2) 0.001(2) 0.001(3)
C7 0.031(3) 0.033(3) 0.023(3) -0.005(2) 0.003(2) 0.001(2)
C8 0.029(2) 0.029(2) 0.015(3) -0.002(2) 0.004(2) 0.0005(19)
C2' 0.027(2) 0.028(3) 0.016(4) -0.001(3) 0.006(3) 0.000(2)
N1' 0.026(2) 0.034(3) 0.017(4) -0.004(3) 0.002(3) 0.006(2)
C3' 0.027(2) 0.029(2) 0.017(3) -0.002(2) 0.002(2) -0.001(2)
C4' 0.030(3) 0.035(3) 0.021(3) -0.007(2) 0.005(2) 0.002(2)
C5' 0.028(3) 0.039(3) 0.022(3) -0.011(3) 0.000(3) 0.001(3)
C6' 0.029(2) 0.042(3) 0.023(3) -0.009(3) 0.002(2) 0.002(3)
C7' 0.030(2) 0.038(3) 0.021(3) -0.010(3) 0.002(2) 0.004(3)
C8' 0.029(2) 0.033(3) 0.016(3) -0.004(2) 0.002(2) 0.005(2)
C9 0.0281(16) 0.0226(18) 0.0347(18) 0.0007(16) 0.0051(14) 0.0026(15)
C10 0.0379(19) 0.033(2) 0.039(2) -0.0041(18) 0.0079(16) 0.0000(17)
C11 0.044(2) 0.035(3) 0.072(3) -0.025(2) 0.003(2) 0.003(2)
C12 0.052(3) 0.026(2) 0.101(4) -0.006(3) -0.003(3) 0.006(2)
C13 0.071(3) 0.033(2) 0.076(3) 0.022(3) 0.006(3) 0.001(2)
C14 0.060(2) 0.032(2) 0.044(2) 0.008(2) 0.0070(19) 0.004(2)
C15 0.0392(18) 0.0175(18) 0.0275(17) -0.0006(15) 0.0044(14) 0.0001(15)
C16 0.043(2) 0.049(3) 0.040(2) 0.006(2) 0.0069(17) -0.006(2)
C17 0.056(3) 0.055(3) 0.046(2) 0.011(2) 0.016(2) -0.011(2)
C18 0.074(3) 0.041(3) 0.039(2) 0.014(2) 0.012(2) 0.001(2)
C19 0.055(2) 0.064(3) 0.048(2) 0.020(2) 0.003(2) 0.010(3)
C20 0.041(2) 0.051(3) 0.041(2) 0.013(2) 0.0077(17) 0.003(2)
C21 0.064(2) 0.028(2) 0.0204(17) -0.0037(15) -0.0014(16) 0.0189(19)
C22 0.074(3) 0.053(3) 0.029(2) -0.006(2) -0.0080(19) 0.030(2)
C23 0.124(5) 0.051(3) 0.030(2) 0.008(2) -0.005(3) 0.047(3)
C24 0.133(5) 0.041(3) 0.033(2) 0.005(2) 0.017(3) 0.026(3)
C25 0.096(4) 0.040(3) 0.035(2) 0.000(2) 0.017(2) 0.005(3)
C26 0.060(3) 0.041(2) 0.0298(19) -0.0003(19) 0.0026(17) 0.008(2)
C27 0.0357(18) 0.031(2) 0.0273(17) -0.0030(16) -0.0036(14) 0.0079(17)
C28 0.056(2) 0.041(2) 0.0305(19) -0.0048(18) -0.0047(17) 0.016(2)
C29 0.064(3) 0.040(3) 0.052(3) -0.008(2) -0.001(2) 0.025(2)
C30 0.054(2) 0.031(2) 0.076(3) 0.002(2) -0.002(2) 0.018(2)
C31 0.074(3) 0.053(3) 0.066(3) 0.029(3) 0.005(3) 0.019(3)
C32 0.061(3) 0.055(3) 0.042(2) 0.011(2) 0.010(2) 0.022(2)
C33 0.0367(19) 0.034(2) 0.039(2) -0.0084(18) -0.0048(16) 0.0032(18)
C34 0.047(2) 0.051(3) 0.069(3) -0.016(2) -0.015(2) -0.007(2)
N2 0.0353(16) 0.039(2) 0.0366(17) -0.0068(15) -0.0049(13) 0.0003(15)
P1 0.0298(4) 0.0229(5) 0.0245(4) -0.0025(4) 0.0028(3) 0.0010(4)
P2 0.0363(5) 0.0332(5) 0.0235(4) -0.0067(4) -0.0031(4) 0.0116(4)
S1 0.0285(4) 0.0440(6) 0.0356(5) -0.0088(4) -0.0005(4) 0.0042(4)
S2 0.0376(5) 0.0554(7) 0.0438(6) -0.0272(5) -0.0088(4) 0.0074(5)
Pd1 0.02912(13) 0.02626(14) 0.02661(14) -0.00293(12) -0.00494(9) 0.00283(13)
B1 0.068(4) 0.060(4) 0.102(5) -0.042(4) -0.004(4) 0.009(4)
F1 0.073(2) 0.111(3) 0.184(4) -0.093(3) -0.043(2) 0.031(2)
F2 0.078(2) 0.093(3) 0.165(3) -0.081(3) -0.019(2) 0.0313(19)
F3 0.143(4) 0.134(4) 0.211(5) 0.016(4) 0.093(4) 0.047(3)
F4 0.112(3) 0.102(3) 0.102(3) -0.057(2) -0.029(2) 0.032(2)

loop_
_atom_type_symbol
_atom_type_description
_atom_type_scat_dispersion_real
_atom_type_scat_dispersion_imag
_atom_type_scat_source
C C 0.0033 0.0016 'International Tables Vol C Tables 4.2.6.8 and 6.1.1.4'
H H 0 0 'International Tables Vol C Tables 4.2.6.8 and 6.1.1.4'
N N 0.0061 0.0033 'International Tables Vol C Tables 4.2.6.8 and 6.1.1.4'
P P 0.1023 0.0942 'International Tables Vol C Tables 4.2.6.8 and 6.1.1.4'
S S 0.1246 0.1234 'International Tables Vol C Tables 4.2.6.8 and 6.1.1.4'
Pd Pd -0.9988 1.0072 'International Tables Vol C Tables 4.2.6.8 and 6.1.1.4'
B B 0.0013 0.0007 'International Tables Vol C Tables 4.2.6.8 and 6.1.1.4'
F F 0.0171 0.0103 'International Tables Vol C Tables 4.2.6.8 and 6.1.1.4'

loop_
_geom_angle_atom_site_label_1
_geom_angle_atom_site_label_2
_geom_angle_atom_site_label_3
_geom_angle
C2' C1 C2 104.4(18)
C2 C1 N1 107.1(13)
C2' C1 N1' 108.8(16)
N1 C1 N1' 112.0(13)
C2' C1 Pd1 127.4(14)
C2 C1 Pd1 128.2(11)
N1 C1 Pd1 124.5(8)
N1' C1 Pd1 123.6(9)
C8 N1 C1 109.6(12)
C8 N1 P1 132.2(10)
C1 N1 P1 117.6(12)
C1 C2 C3 109.7(15)
C1 C2 P2 116.5(15)
C3 C2 P2 132.1(11)
C8 C3 C4 118.1(9)
C8 C3 C2 106.5(10)
C4 C3 C2 135.4(8)
C5 C4 C3 119.0(7)
C5 C4 H4 120.5
C3 C4 H4 120.5
C4 C5 C6 120.5(7)
C4 C5 H5 119.7
C6 C5 H5 119.7
C5 C6 C7 122.4(7)
C5 C6 H6 118.8
C7 C6 H6 118.8
C8 C7 C6 117.4(7)
C8 C7 H7 121.3
C6 C7 H7 121.3
C7 C8 N1 131.1(8)
C7 C8 C3 122.5(9)
N1 C8 C3 106.3(10)
C1 C2' C3' 108.5(19)
C1 C2' P1 117.4(18)
C3' C2' P1 132.8(12)
C8' N1' C1 108.0(13)
C8' N1' P2 132.9(12)
C1 N1' P2 119.1(14)
C8' C3' C4' 118.5(11)
C8' C3' C2' 107.1(12)
C4' C3' C2' 134.2(10)
C5' C4' C3' 117.1(8)
C5' C4' H4' 121.4
C3' C4' H4' 121.4
C6' C5' C4' 121.6(9)
C6' C5' H5' 119.2
C4' C5' H5' 119.2
C5' C6' C7' 122.5(9)
C5' C6' H6' 118.7
C7' C6' H6' 118.7
C8' C7' C6' 117.2(9)
C8' C7' H7' 121.4
C6' C7' H7' 121.4
C7' C8' C3' 123.0(12)
C7' C8' N1' 129.8(9)
C3' C8' N1' 107.1(12)
C14 C9 C10 120.5(4)
C14 C9 P1 117.4(3)
C10 C9 P1 122.1(3)
C11 C10 C9 119.2(4)
C11 C10 H10 120.4
C9 C10 H10 120.4
C12 C11 C10 120.1(4)
C12 C11 H11 119.9
C10 C11 H11 119.9
C11 C12 C13 121.0(4)
C11 C12 H12 119.5
C13 C12 H12 119.5
C12 C13 C14 119.8(4)
C12 C13 H13 120.1
C14 C13 H13 120.1
C13 C14 C9 119.4(4)
C13 C14 H14 120.3
C9 C14 H14 120.3
C20 C15 C16 119.2(3)
C20 C15 P1 121.9(3)
C16 C15 P1 118.9(3)
C17 C16 C15 119.7(4)
C17 C16 H16 120.1
C15 C16 H16 120.1
C18 C17 C16 120.6(4)
C18 C17 H17 119.7
C16 C17 H17 119.7
C19 C18 C17 119.9(4)
C19 C18 H18 120
C17 C18 H18 120
C18 C19 C20 120.3(4)
C18 C19 H19 119.9
C20 C19 H19 119.9
C15 C20 C19 120.3(4)
C15 C20 H20 119.9
C19 C20 H20 119.9
C26 C21 C22 119.4(4)
C26 C21 P2 120.6(3)
C22 C21 P2 120.0(3)
C23 C22 C21 119.4(5)
C23 C22 H22 120.3
C21 C22 H22 120.3
C24 C23 C22 119.9(4)
C24 C23 H23 120
C22 C23 H23 120
C25 C24 C23 121.4(5)
C25 C24 H24 119.3
C23 C24 H24 119.3
C24 C25 C26 119.5(5)
C24 C25 H25 120.3
C26 C25 H25 120.3
C25 C26 C21 120.5(4)
C25 C26 H26 119.8
C21 C26 H26 119.8
C28 C27 C32 119.2(3)
C28 C27 P2 121.7(3)
C32 C27 P2 118.4(3)
C27 C28 C29 120.4(4)
C27 C28 H28 119.8
C29 C28 H28 119.8
C30 C29 C28 120.2(4)
C30 C29 H29 119.9
C28 C29 H29 119.9
C29 C30 C31 120.0(4)
C29 C30 H30 120
C31 C30 H30 120
C30 C31 C32 120.7(4)
C30 C31 H31 119.6
C32 C31 H31 119.6
C27 C32 C31 119.5(4)
C27 C32 H32 120.2
C31 C32 H32 120.2
N2 C33 C34 177.2(4)
C33 C34 H34A 109.5
C33 C34 H34B 109.5
H34A C34 H34B 109.5
C33 C34 H34C 109.5
H34A C34 H34C 109.5
H34B C34 H34C 109.5
C33 N2 Pd1 174.2(3)
N1 P1 C9 109.1(6)
N1 P1 C15 108.4(5)
C9 P1 C15 108.73(16)
C9 P1 C2' 107.6(9)
C15 P1 C2' 114.0(8)
N1 P1 S1 107.4(5)
C9 P1 S1 111.80(12)
C15 P1 S1 111.42(12)
C2' P1 S1 103.3(7)
N1' P2 C27 110.3(9)
N1' P2 C21 108.0(9)
C27 P2 C21 110.20(16)
C27 P2 C2 110.1(8)
C21 P2 C2 110.9(9)
N1' P2 S2 106.2(7)
C27 P2 S2 109.03(13)
C21 P2 S2 113.08(14)
C2 P2 S2 103.3(7)
P1 S1 Pd1 99.89(4)
P2 S2 Pd1 100.81(5)
C1 Pd1 N2 177.45(13)
C1 Pd1 S2 88.73(9)
N2 Pd1 S2 89.56(8)
C1 Pd1 S1 88.88(9)
N2 Pd1 S1 92.95(8)
S2 Pd1 S1 175.53(4)
F2 B1 F1 113.4(5)
F2 B1 F4 112.0(6)
F1 B1 F4 109.6(5)
F2 B1 F3 107.6(6)
F1 B1 F3 108.7(6)
F4 B1 F3 105.2(5)

loop_
_geom_bond_atom_site_label_1
_geom_bond_atom_site_label_2
_geom_bond_distance
C1 C2' 1.30(2)
C1 C2 1.32(2)
C1 N1 1.449(16)
C1 N1' 1.465(19)
C1 Pd1 1.950(3)
N1 C8 1.40(2)
N1 P1 1.66(2)
C2 C3 1.47(2)
C2 P2 1.81(2)
C3 C8 1.415(11)
C3 C4 1.423(15)
C4 C5 1.367(10)
C4 H4 0.95
C5 C6 1.384(9)
C5 H5 0.95
C6 C7 1.384(10)
C6 H6 0.95
C7 C8 1.364(13)
C7 H7 0.95
C2' C3' 1.49(3)
C2' P1 1.80(3)
N1' C8' 1.40(2)
N1' P2 1.63(2)
C3' C8' 1.399(13)
C3' C4' 1.434(17)
C4' C5' 1.389(11)
C4' H4' 0.95
C5' C6' 1.369(11)
C5' H5' 0.95
C6' C7' 1.372(13)
C6' H6' 0.95
C7' C8' 1.371(18)
C7' H7' 0.95
C9 C14 1.386(5)
C9 C10 1.388(5)
C9 P1 1.789(4)
C10 C11 1.382(5)
C10 H10 0.95
C11 C12 1.364(6)
C11 H11 0.95
C12 C13 1.378(6)
C12 H12 0.95
C13 C14 1.381(6)
C13 H13 0.95
C14 H14 0.95
C15 C20 1.377(5)
C15 C16 1.393(5)
C15 P1 1.793(3)
C16 C17 1.381(5)
C16 H16 0.95
C17 C18 1.371(6)
C17 H17 0.95
C18 C19 1.364(6)
C18 H18 0.95
C19 C20 1.388(5)
C19 H19 0.95
C20 H20 0.95
C21 C26 1.392(6)
C21 C22 1.399(5)
C21 P2 1.805(4)
C22 C23 1.391(6)
C22 H22 0.95
C23 C24 1.371(7)
C23 H23 0.95
C24 C25 1.371(6)
C24 H24 0.95
C25 C26 1.383(6)
C25 H25 0.95
C26 H26 0.95
C27 C28 1.385(5)
C27 C32 1.388(5)
C27 P2 1.792(4)
C28 C29 1.390(5)
C28 H28 0.95
C29 C30 1.364(6)
C29 H29 0.95
C30 C31 1.375(6)
C30 H30 0.95
C31 C32 1.390(6)
C31 H31 0.95
C32 H32 0.95
C33 N2 1.129(4)
C33 C34 1.456(5)
C34 H34A 0.98
C34 H34B 0.98
C34 H34C 0.98
N2 Pd1 2.077(3)
P1 S1 2.0111(12)
P2 S2 2.0163(14)
S1 Pd1 2.3245(9)
S2 Pd1 2.3164(10)
B1 F2 1.344(6)
B1 F1 1.353(7)
B1 F4 1.356(7)
B1 F3 1.396(8)
